data_7716923
loop_
_publ_author_name
'Besleaga, Iuliana'
'Fesenko, Anastasia A.'
'Paul, Anup'
'\<Sljuki\'c, Biljana'
'Rapta, Peter'
'Pombeiro, Armando J. L.'
'Shutalev, Anatoly D.'
'Arion, Vladimir B.'

_publ_section_title
;
 Nickel(ii) complexes with 14-membered bis-thiosemicarbazide and
 bis-isothiosemicarbazide ligands: synthesis, characterization and
 catalysis of oxygen evolution reaction
;
_journal_issue 38
_journal_name_full 'Dalton Transactions'
_journal_page_first 15826
_journal_page_last 15841
_journal_paper_doi 10.1039/D4DT02182G
_journal_volume 53
_journal_year 2024
_chemical_formula_moiety 'C20 H32 N6 Ni S2'
_chemical_formula_sum 'C20 H32 N6 Ni S2'
_chemical_formula_weight 479.34
_space_group_crystal_system triclinic
_space_group_IT_number 2
_space_group_name_Hall '-P 1'
_space_group_name_H-M_alt 'P -1'
_atom_sites_solution_hydrogens geom
_audit_creation_method SHELXL-2014
_audit_update_record
;
2024-01-09 deposited with the CCDC.	2024-08-21 downloaded from the CCDC.
;
_cell_angle_alpha 112.018(3)
_cell_angle_beta 90.826(3)
_cell_angle_gamma 107.495(3)
_cell_formula_units_Z 4
_cell_length_a 11.6032(10)
_cell_length_b 13.6885(12)
_cell_length_c 16.1127(13)
_cell_measurement_reflns_used 2569
_cell_measurement_temperature 200(2)
_cell_measurement_theta_max 24.46
_cell_measurement_theta_min 2.30
_cell_volume 2239.3(3)
_computing_cell_refinement 'SAINT v8.38A (Bruker, 2018)'
_computing_data_collection 'Bruker APEX2'
_computing_data_reduction 'SAINT v8.38A (Bruker, 2018)'
_computing_molecular_graphics 'Bruker SHELXTL'
_computing_publication_material 'Bruker SHELXTL'
_computing_structure_refinement 'SHELXL-2014 (Sheldrick, 2014)'
_computing_structure_solution 'SHELXS-2014 (Sheldrick, 2014)'
_diffrn_ambient_temperature 200(2)
_diffrn_measured_fraction_theta_full 1.000
_diffrn_measured_fraction_theta_max 0.995
_diffrn_measurement_device_type 'Bruker APEXII CCD'
_diffrn_measurement_method '\f and \w scans'
_diffrn_radiation_type MoK\a
_diffrn_radiation_wavelength 0.71073
_diffrn_reflns_av_R_equivalents 0.0482
_diffrn_reflns_av_unetI/netI 0.0396
_diffrn_reflns_Laue_measured_fraction_full 1.000
_diffrn_reflns_Laue_measured_fraction_max 0.995
_diffrn_reflns_limit_h_max 16
_diffrn_reflns_limit_h_min -16
_diffrn_reflns_limit_k_max 19
_diffrn_reflns_limit_k_min -19
_diffrn_reflns_limit_l_max 22
_diffrn_reflns_limit_l_min -23
_diffrn_reflns_number 81029
_diffrn_reflns_point_group_measured_fraction_full 1.000
_diffrn_reflns_point_group_measured_fraction_max 0.995
_diffrn_reflns_theta_full 25.242
_diffrn_reflns_theta_max 30.577
_diffrn_reflns_theta_min 1.700
_exptl_absorpt_coefficient_mu 1.072
_exptl_absorpt_correction_T_max 0.9480
_exptl_absorpt_correction_T_min 0.8790
_exptl_absorpt_correction_type multi-scan
_exptl_absorpt_process_details SADABS
_exptl_crystal_colour red
_exptl_crystal_density_diffrn 1.422
_exptl_crystal_description stick
_exptl_crystal_F_000 1016
_exptl_crystal_size_max 0.250
_exptl_crystal_size_mid 0.100
_exptl_crystal_size_min 0.050
_refine_diff_density_max 0.396
_refine_diff_density_min -0.335
_refine_diff_density_rms 0.064
_refine_ls_extinction_method none
_refine_ls_goodness_of_fit_ref 1.010
_refine_ls_hydrogen_treatment constr
_refine_ls_matrix_type full
_refine_ls_number_parameters 531
_refine_ls_number_reflns 13710
_refine_ls_number_restraints 0
_refine_ls_restrained_S_all 1.010
_refine_ls_R_factor_all 0.0662
_refine_ls_R_factor_gt 0.0362
_refine_ls_shift/su_max 0.001
_refine_ls_shift/su_mean 0.000
_refine_ls_structure_factor_coef Fsqd
_refine_ls_weighting_details 'w=1/[\s^2^(Fo^2^)+(0.0307P)^2^+1.1020P] where P=(Fo^2^+2Fc^2^)/3'
_refine_ls_weighting_scheme calc
_refine_ls_wR_factor_gt 0.0753
_refine_ls_wR_factor_ref 0.0869
_reflns_Friedel_coverage 0.000
_reflns_number_gt 9571
_reflns_number_total 13710
_reflns_threshold_expression 'I > 2\s(I)'
_cod_data_source_file d4dt02182g2.cif
_cod_data_source_block iube252
_cod_depositor_comments 'Adding full bibliography for 7716919--7716923.cif.'
_cod_database_code 7716923
_shelx_space_group_comment
;
The symmetry employed for this shelxl refinement is uniquely defined
by the following loop, which should always be used as a source of
symmetry information in preference to the above space-group names.
They are only intended as comments.
;
_shelx_estimated_absorpt_t_min 0.775
_shelx_estimated_absorpt_t_max 0.948
_shelxl_version_number 2014-3

loop_
_space_group_symop_operation_xyz
'x, y, z'
'-x, -y, -z'

loop_
_atom_site_label
_atom_site_type_symbol
_atom_site_fract_x
_atom_site_fract_y
_atom_site_fract_z
_atom_site_U_iso_or_equiv
_atom_site_adp_type
_atom_site_occupancy
_atom_site_site_symmetry_order
_atom_site_calc_flag
_atom_site_refinement_flags_posn
_atom_site_refinement_flags_adp
_atom_site_refinement_flags_occupancy
_atom_site_disorder_assembly
_atom_site_disorder_group
Ni1 Ni 0.72223(2) 0.08083(2) 0.12891(2) 0.01915(6) Uani 1 1 d . . . . .
S1 S 0.74404(5) -0.24098(4) 0.10205(4) 0.03306(12) Uani 1 1 d . . . . .
S2 S 0.74224(5) 0.41533(4) 0.30239(4) 0.03930(13) Uani 1 1 d . . . . .
N1 N 0.87393(14) 0.06292(12) 0.12395(10) 0.0232(3) Uani 1 1 d . . . . .
N2 N 0.87703(14) -0.03965(12) 0.12058(11) 0.0277(3) Uani 1 1 d . . . . .
C3 C 0.76262(17) -0.10623(14) 0.10536(12) 0.0242(4) Uani 1 1 d . . . . .
N4 N 0.66730(13) -0.07426(11) 0.09372(10) 0.0218(3) Uani 1 1 d . . . . .
C5 C 0.54118(16) -0.15024(14) 0.07619(12) 0.0231(4) Uani 1 1 d . . . . .
H5 H 0.5288 -0.1803 0.1244 0.028 Uiso 1 1 calc R U . . .
C6 C 0.44730(16) -0.09158(14) 0.07664(12) 0.0227(4) Uani 1 1 d . . . . .
H6 H 0.4369 -0.0910 0.0151 0.027 Uiso 1 1 calc R U . . .
C7 C 0.47151(16) 0.02612(14) 0.14394(11) 0.0203(3) Uani 1 1 d . . . . .
N8 N 0.57593(13) 0.10195(12) 0.16064(10) 0.0205(3) Uani 1 1 d . . . . .
N9 N 0.58601(14) 0.21121(12) 0.21865(10) 0.0257(3) Uani 1 1 d . . . . .
C10 C 0.69858(17) 0.27526(14) 0.22252(12) 0.0245(4) Uani 1 1 d . . . . .
N11 N 0.77953(14) 0.23727(12) 0.17307(10) 0.0236(3) Uani 1 1 d . . . . .
C12 C 0.90368(16) 0.31249(14) 0.18056(13) 0.0251(4) Uani 1 1 d . . . . .
H12 H 0.9394 0.3523 0.2459 0.030 Uiso 1 1 calc R U . . .
C13 C 0.98628(17) 0.24801(15) 0.12963(13) 0.0263(4) Uani 1 1 d . . . . .
H13 H 0.9683 0.2332 0.0643 0.032 Uiso 1 1 calc R U . . .
C14 C 0.97685(17) 0.13818(15) 0.13408(13) 0.0259(4) Uani 1 1 d . . . . .
C15 C 0.5127(2) -0.24867(16) -0.01615(15) 0.0399(5) Uani 1 1 d . . . . .
H15A H 0.4277 -0.2966 -0.0253 0.060 Uiso 1 1 calc R U . . .
H15B H 0.5671 -0.2920 -0.0181 0.060 Uiso 1 1 calc R U . . .
H15C H 0.5253 -0.2204 -0.0640 0.060 Uiso 1 1 calc R U . . .
C16 C 0.9055(2) 0.39960(16) 0.14206(15) 0.0360(5) Uani 1 1 d . . . . .
H16A H 0.9890 0.4511 0.1526 0.054 Uiso 1 1 calc R U . . .
H16B H 0.8520 0.4414 0.1720 0.054 Uiso 1 1 calc R U . . .
H16C H 0.8765 0.3620 0.0769 0.054 Uiso 1 1 calc R U . . .
C17 C 0.32068(18) -0.15271(16) 0.09283(15) 0.0352(5) Uani 1 1 d . . . . .
H17A H 0.2756 -0.2178 0.0371 0.042 Uiso 1 1 calc R U . . .
H17B H 0.3279 -0.1787 0.1417 0.042 Uiso 1 1 calc R U . . .
C18 C 0.25655(18) -0.06512(17) 0.12011(15) 0.0376(5) Uani 1 1 d . . . . .
H18A H 0.1893 -0.0841 0.1544 0.045 Uiso 1 1 calc R U . . .
H18B H 0.2231 -0.0587 0.0662 0.045 Uiso 1 1 calc R U . . .
C19 C 0.35735(17) 0.04303(16) 0.17951(13) 0.0296(4) Uani 1 1 d . . . . .
H19A H 0.3444 0.1084 0.1733 0.036 Uiso 1 1 calc R U . . .
H19B H 0.3607 0.0540 0.2439 0.036 Uiso 1 1 calc R U . . .
C20 C 1.12313(18) 0.31437(18) 0.15953(16) 0.0386(5) Uani 1 1 d . . . . .
H20A H 1.1506 0.3659 0.1286 0.046 Uiso 1 1 calc R U . . .
H20B H 1.1401 0.3585 0.2257 0.046 Uiso 1 1 calc R U . . .
C21 C 1.18785(19) 0.22777(19) 0.13299(16) 0.0407(5) Uani 1 1 d . . . . .
H21A H 1.2655 0.2556 0.1739 0.049 Uiso 1 1 calc R U . . .
H21B H 1.2056 0.2098 0.0701 0.049 Uiso 1 1 calc R U . . .
C22 C 1.09922(17) 0.12492(17) 0.14176(15) 0.0345(5) Uani 1 1 d . . . . .
H22A H 1.1015 0.0554 0.0928 0.041 Uiso 1 1 calc R U . . .
H22B H 1.1195 0.1229 0.2009 0.041 Uiso 1 1 calc R U . . .
C23 C 0.9006(2) -0.24008(18) 0.10956(15) 0.0380(5) Uani 1 1 d . . . . .
H23A H 0.9456 -0.2045 0.0710 0.046 Uiso 1 1 calc R U . . .
H23B H 0.9417 -0.1964 0.1728 0.046 Uiso 1 1 calc R U . . .
C24 C 0.9015(3) -0.3595(2) 0.07855(17) 0.0533(7) Uani 1 1 d . . . . .
H24A H 0.9855 -0.3587 0.0881 0.080 Uiso 1 1 calc R U . . .
H24B H 0.8688 -0.4002 0.0141 0.080 Uiso 1 1 calc R U . . .
H24C H 0.8509 -0.3964 0.1135 0.080 Uiso 1 1 calc R U . . .
C25 C 0.6018(2) 0.42817(17) 0.34303(15) 0.0377(5) Uani 1 1 d . . . . .
H25A H 0.5572 0.3599 0.3523 0.045 Uiso 1 1 calc R U . . .
H25B H 0.6212 0.4920 0.4025 0.045 Uiso 1 1 calc R U . . .
C26 C 0.5201(2) 0.4451(2) 0.28061(18) 0.0560(7) Uani 1 1 d . . . . .
H26A H 0.4473 0.4549 0.3081 0.084 Uiso 1 1 calc R U . . .
H26B H 0.4955 0.3798 0.2229 0.084 Uiso 1 1 calc R U . . .
H26C H 0.5639 0.5118 0.2700 0.084 Uiso 1 1 calc R U . . .
C33 C 0.47704(16) -0.02597(14) 0.61648(12) 0.0215(3) Uani 1 1 d . . . . .
N34 N 0.58080(13) 0.05076(11) 0.63360(10) 0.0204(3) Uani 1 1 d . . . . .
N35 N 0.58590(14) 0.15990(12) 0.68793(11) 0.0254(3) Uani 1 1 d . . . . .
C36 C 0.69967(17) 0.22594(14) 0.69749(12) 0.0239(4) Uani 1 1 d . . . . .
N37 N 0.78651(13) 0.18922(11) 0.65590(10) 0.0222(3) Uani 1 1 d . . . . .
C38 C 0.91298(16) 0.26474(14) 0.67082(13) 0.0234(4) Uani 1 1 d . . . . .
H38 H 0.9426 0.3013 0.7373 0.028 Uiso 1 1 calc R U . . .
C39 C 0.99868(16) 0.20156(15) 0.62359(13) 0.0247(4) Uani 1 1 d . . . . .
H39 H 0.9851 0.1870 0.5580 0.030 Uiso 1 1 calc R U . . .
C40 C 0.98675(16) 0.09177(15) 0.62899(12) 0.0231(4) Uani 1 1 d . . . . .
C41 C 0.5262(2) -0.29739(17) 0.46090(16) 0.0460(6) Uani 1 1 d . . . . .
H41A H 0.4437 -0.3501 0.4517 0.069 Uiso 1 1 calc R U . . .
H41B H 0.5860 -0.3356 0.4583 0.069 Uiso 1 1 calc R U . . .
H41C H 0.5337 -0.2683 0.4134 0.069 Uiso 1 1 calc R U . . .
C42 C 0.92460(18) 0.35608(16) 0.63504(14) 0.0318(4) Uani 1 1 d . . . . .
H42A H 1.0088 0.4076 0.6515 0.048 Uiso 1 1 calc R U . . .
H42B H 0.8691 0.3972 0.6618 0.048 Uiso 1 1 calc R U . . .
H42C H 0.9033 0.3218 0.5691 0.048 Uiso 1 1 calc R U . . .
C43 C 0.32904(17) -0.20565(16) 0.56948(15) 0.0335(5) Uani 1 1 d . . . . .
H43A H 0.2844 -0.2721 0.5144 0.040 Uiso 1 1 calc R U . . .
H43B H 0.3378 -0.2297 0.6193 0.040 Uiso 1 1 calc R U . . .
C44 C 0.26252(18) -0.12006(16) 0.59517(15) 0.0352(5) Uani 1 1 d . . . . .
H44A H 0.1979 -0.1377 0.6318 0.042 Uiso 1 1 calc R U . . .
H44B H 0.2251 -0.1180 0.5405 0.042 Uiso 1 1 calc R U . . .
C45 C 0.36229(17) -0.00901(16) 0.65031(14) 0.0299(4) Uani 1 1 d . . . . .
H45A H 0.3472 0.0531 0.6397 0.036 Uiso 1 1 calc R U . . .
H45B H 0.3666 0.0074 0.7158 0.036 Uiso 1 1 calc R U . . .
C46 C 1.13471(17) 0.26916(17) 0.65831(15) 0.0339(5) Uani 1 1 d . . . . .
H46A H 1.1659 0.3191 0.6265 0.041 Uiso 1 1 calc R U . . .
H46B H 1.1469 0.3151 0.7240 0.041 Uiso 1 1 calc R U . . .
C47 C 1.20073(18) 0.18321(17) 0.63868(15) 0.0341(5) Uani 1 1 d . . . . .
H47A H 1.2737 0.2117 0.6844 0.041 Uiso 1 1 calc R U . . .
H47B H 1.2268 0.1659 0.5780 0.041 Uiso 1 1 calc R U . . .
C48 C 1.10801(17) 0.07918(16) 0.64294(14) 0.0294(4) Uani 1 1 d . . . . .
H48A H 1.1136 0.0105 0.5949 0.035 Uiso 1 1 calc R U . . .
H48B H 1.1220 0.0759 0.7024 0.035 Uiso 1 1 calc R U . . .
C49 C 0.9022(2) -0.29168(18) 0.59847(16) 0.0394(5) Uani 1 1 d . . . . .
H49A H 0.9493 -0.2593 0.5588 0.047 Uiso 1 1 calc R U . . .
H49B H 0.9427 -0.2465 0.6617 0.047 Uiso 1 1 calc R U . . .
Ni2 Ni 0.73052(2) 0.03229(2) 0.61106(2) 0.01903(6) Uani 1 1 d . . . . .
S3 S 0.74730(5) -0.28975(4) 0.58817(4) 0.03736(13) Uani 1 1 d . . . . .
S4 S 0.73011(5) 0.36666(4) 0.77312(4) 0.03802(13) Uani 1 1 d . . . . .
N27 N 0.88282(14) 0.01597(12) 0.61461(10) 0.0225(3) Uani 1 1 d . . . . .
N28 N 0.88418(14) -0.08737(12) 0.61164(11) 0.0268(3) Uani 1 1 d . . . . .
C29 C 0.76916(17) -0.15429(14) 0.59195(12) 0.0240(4) Uani 1 1 d . . . . .
N30 N 0.67538(14) -0.12303(11) 0.57577(10) 0.0221(3) Uani 1 1 d . . . . .
C31 C 0.54981(17) -0.20063(14) 0.55350(13) 0.0255(4) Uani 1 1 d . . . . .
H31 H 0.5348 -0.2326 0.6005 0.031 Uiso 1 1 calc R U . . .
C32 C 0.45428(16) -0.14422(14) 0.55210(12) 0.0234(4) Uani 1 1 d . . . . .
H32 H 0.4428 -0.1465 0.4897 0.028 Uiso 1 1 calc R U . . .
C50 C 0.8980(3) -0.4118(2) 0.57106(17) 0.0547(7) Uani 1 1 d . . . . .
H50A H 0.9805 -0.4134 0.5824 0.082 Uiso 1 1 calc R U . . .
H50B H 0.8662 -0.4540 0.5066 0.082 Uiso 1 1 calc R U . . .
H50C H 0.8446 -0.4455 0.6066 0.082 Uiso 1 1 calc R U . . .
C51 C 0.58277(19) 0.36476(16) 0.80893(15) 0.0359(5) Uani 1 1 d . . . . .
H51A H 0.5261 0.3571 0.7586 0.043 Uiso 1 1 calc R U . . .
H51B H 0.5483 0.2998 0.8251 0.043 Uiso 1 1 calc R U . . .
C52 C 0.5953(2) 0.4706(2) 0.88928(18) 0.0560(7) Uani 1 1 d . . . . .
H52A H 0.5146 0.4697 0.9070 0.084 Uiso 1 1 calc R U . . .
H52B H 0.6307 0.5349 0.8735 0.084 Uiso 1 1 calc R U . . .
H52C H 0.6487 0.4764 0.9398 0.084 Uiso 1 1 calc R U . . .

loop_
_atom_site_aniso_label
_atom_site_aniso_U_11
_atom_site_aniso_U_22
_atom_site_aniso_U_33
_atom_site_aniso_U_23
_atom_site_aniso_U_13
_atom_site_aniso_U_12
Ni1 0.01924(11) 0.01442(10) 0.02221(12) 0.00592(9) 0.00255(9) 0.00516(8)
S1 0.0386(3) 0.0216(2) 0.0424(3) 0.0140(2) 0.0045(2) 0.0130(2)
S2 0.0341(3) 0.0168(2) 0.0514(3) -0.0006(2) 0.0061(2) 0.0051(2)
N1 0.0224(8) 0.0192(7) 0.0265(8) 0.0062(6) 0.0031(6) 0.0084(6)
N2 0.0275(8) 0.0198(7) 0.0360(9) 0.0086(7) 0.0032(7) 0.0113(6)
C3 0.0304(10) 0.0179(8) 0.0239(9) 0.0062(7) 0.0043(7) 0.0101(7)
N4 0.0223(7) 0.0151(6) 0.0252(8) 0.0051(6) 0.0024(6) 0.0060(6)
C5 0.0222(9) 0.0167(8) 0.0266(9) 0.0070(7) 0.0019(7) 0.0035(7)
C6 0.0237(9) 0.0195(8) 0.0210(9) 0.0057(7) 0.0002(7) 0.0049(7)
C7 0.0218(9) 0.0194(8) 0.0197(8) 0.0071(7) 0.0021(7) 0.0076(7)
N8 0.0228(7) 0.0169(7) 0.0216(7) 0.0069(6) 0.0031(6) 0.0075(6)
N9 0.0264(8) 0.0152(7) 0.0308(8) 0.0036(6) 0.0033(7) 0.0078(6)
C10 0.0270(9) 0.0156(8) 0.0287(10) 0.0065(7) 0.0011(8) 0.0072(7)
N11 0.0221(8) 0.0151(7) 0.0306(8) 0.0071(6) 0.0033(6) 0.0048(6)
C12 0.0233(9) 0.0192(8) 0.0287(10) 0.0090(7) 0.0019(7) 0.0023(7)
C13 0.0231(9) 0.0256(9) 0.0289(10) 0.0119(8) 0.0062(7) 0.0047(7)
C14 0.0221(9) 0.0237(9) 0.0265(9) 0.0052(7) 0.0029(7) 0.0061(7)
C15 0.0352(12) 0.0236(10) 0.0426(12) -0.0048(9) -0.0037(10) 0.0080(9)
C16 0.0360(12) 0.0259(10) 0.0462(13) 0.0195(9) 0.0038(10) 0.0038(9)
C17 0.0224(10) 0.0245(9) 0.0494(13) 0.0101(9) 0.0038(9) 0.0008(8)
C18 0.0206(10) 0.0334(11) 0.0488(13) 0.0089(10) 0.0034(9) 0.0046(8)
C19 0.0223(9) 0.0297(10) 0.0328(10) 0.0085(8) 0.0051(8) 0.0079(8)
C20 0.0251(10) 0.0321(11) 0.0525(14) 0.0161(10) 0.0089(9) 0.0021(8)
C21 0.0241(10) 0.0422(12) 0.0492(13) 0.0143(11) 0.0086(9) 0.0066(9)
C22 0.0230(10) 0.0320(10) 0.0431(12) 0.0084(9) 0.0042(9) 0.0101(8)
C23 0.0462(13) 0.0383(12) 0.0385(12) 0.0151(10) 0.0074(10) 0.0269(10)
C24 0.0788(19) 0.0460(14) 0.0465(14) 0.0124(12) 0.0030(13) 0.0441(14)
C25 0.0468(13) 0.0210(9) 0.0414(12) 0.0057(9) 0.0131(10) 0.0140(9)
C26 0.0573(16) 0.0436(14) 0.0582(16) 0.0012(12) -0.0006(13) 0.0292(13)
C33 0.0213(9) 0.0201(8) 0.0238(9) 0.0087(7) 0.0009(7) 0.0080(7)
N34 0.0221(7) 0.0152(6) 0.0247(8) 0.0074(6) 0.0034(6) 0.0079(6)
N35 0.0241(8) 0.0144(7) 0.0343(9) 0.0051(6) 0.0066(7) 0.0076(6)
C36 0.0265(9) 0.0161(8) 0.0283(9) 0.0068(7) 0.0038(7) 0.0086(7)
N37 0.0206(7) 0.0152(7) 0.0297(8) 0.0076(6) 0.0043(6) 0.0063(6)
C38 0.0219(9) 0.0177(8) 0.0287(9) 0.0083(7) 0.0031(7) 0.0049(7)
C39 0.0220(9) 0.0233(9) 0.0268(9) 0.0086(7) 0.0032(7) 0.0064(7)
C40 0.0224(9) 0.0239(8) 0.0211(9) 0.0051(7) 0.0032(7) 0.0102(7)
C41 0.0346(12) 0.0252(10) 0.0519(14) -0.0114(10) -0.0027(10) 0.0086(9)
C42 0.0279(10) 0.0231(9) 0.0444(12) 0.0162(9) 0.0061(9) 0.0047(8)
C43 0.0222(10) 0.0215(9) 0.0513(13) 0.0111(9) -0.0008(9) 0.0041(7)
C44 0.0230(10) 0.0282(10) 0.0486(13) 0.0102(9) 0.0011(9) 0.0071(8)
C45 0.0209(9) 0.0257(9) 0.0377(11) 0.0064(8) 0.0047(8) 0.0082(7)
C46 0.0207(9) 0.0303(10) 0.0469(13) 0.0136(9) 0.0067(9) 0.0051(8)
C47 0.0235(10) 0.0379(11) 0.0383(12) 0.0127(9) 0.0057(8) 0.0094(8)
C48 0.0219(9) 0.0298(10) 0.0334(10) 0.0062(8) 0.0023(8) 0.0126(8)
C49 0.0506(14) 0.0388(12) 0.0439(13) 0.0195(10) 0.0110(10) 0.0313(11)
Ni2 0.01943(11) 0.01432(10) 0.02349(12) 0.00645(9) 0.00331(9) 0.00714(8)
S3 0.0417(3) 0.0223(2) 0.0542(3) 0.0177(2) 0.0063(3) 0.0158(2)
S4 0.0326(3) 0.0161(2) 0.0528(3) 0.0014(2) 0.0134(2) 0.00619(19)
N27 0.0248(8) 0.0184(7) 0.0249(8) 0.0074(6) 0.0035(6) 0.0094(6)
N28 0.0293(8) 0.0187(7) 0.0339(9) 0.0082(7) 0.0020(7) 0.0128(6)
C29 0.0297(10) 0.0180(8) 0.0252(9) 0.0065(7) 0.0041(7) 0.0121(7)
N30 0.0241(8) 0.0156(7) 0.0261(8) 0.0060(6) 0.0033(6) 0.0087(6)
C31 0.0257(9) 0.0169(8) 0.0315(10) 0.0077(7) 0.0039(8) 0.0061(7)
C32 0.0257(9) 0.0188(8) 0.0241(9) 0.0068(7) 0.0002(7) 0.0074(7)
C50 0.086(2) 0.0428(13) 0.0462(14) 0.0104(11) 0.0020(13) 0.0461(14)
C51 0.0387(12) 0.0207(9) 0.0466(12) 0.0089(9) 0.0179(10) 0.0126(8)
C52 0.0533(16) 0.0404(13) 0.0563(16) -0.0014(12) 0.0235(13) 0.0164(12)

loop_
_atom_type_symbol
_atom_type_description
_atom_type_scat_dispersion_real
_atom_type_scat_dispersion_imag
_atom_type_scat_source
C C 0.0033 0.0016 'International Tables Vol C Tables 4.2.6.8 and 6.1.1.4'
H H 0.0000 0.0000 'International Tables Vol C Tables 4.2.6.8 and 6.1.1.4'
N N 0.0061 0.0033 'International Tables Vol C Tables 4.2.6.8 and 6.1.1.4'
Ni Ni 0.3393 1.1124 'International Tables Vol C Tables 4.2.6.8 and 6.1.1.4'
S S 0.1246 0.1234 'International Tables Vol C Tables 4.2.6.8 and 6.1.1.4'

loop_
_geom_angle_atom_site_label_1
_geom_angle_atom_site_label_2
_geom_angle_atom_site_label_3
_geom_angle
_geom_angle_site_symmetry_1
_geom_angle_site_symmetry_3
_geom_angle_publ_flag
N1 Ni1 N8 167.02(6) . . ?
N1 Ni1 N4 83.06(6) . . ?
N8 Ni1 N4 96.46(6) . . ?
N1 Ni1 N11 96.35(6) . . ?
N8 Ni1 N11 83.16(6) . . ?
N4 Ni1 N11 175.73(7) . . ?
C3 S1 C23 102.08(10) . . ?
C10 S2 C25 103.38(9) . . ?
C14 N1 N2 116.98(15) . . ?
C14 N1 Ni1 126.92(13) . . ?
N2 N1 Ni1 115.54(11) . . ?
C3 N2 N1 107.20(14) . . ?
N2 C3 N4 122.63(16) . . ?
N2 C3 S1 115.14(13) . . ?
N4 C3 S1 122.22(14) . . ?
C3 N4 C5 121.49(14) . . ?
C3 N4 Ni1 108.75(12) . . ?
C5 N4 Ni1 128.37(11) . . ?
N4 C5 C6 112.26(14) . . ?
N4 C5 C15 112.26(15) . . ?
C6 C5 C15 106.46(15) . . ?
N4 C5 H5 108.6 . . ?
C6 C5 H5 108.6 . . ?
C15 C5 H5 108.6 . . ?
C7 C6 C5 119.67(15) . . ?
C7 C6 C17 102.27(15) . . ?
C5 C6 C17 113.47(15) . . ?
C7 C6 H6 106.9 . . ?
C5 C6 H6 106.9 . . ?
C17 C6 H6 106.9 . . ?
N8 C7 C19 126.15(16) . . ?
N8 C7 C6 122.16(15) . . ?
C19 C7 C6 111.43(15) . . ?
C7 N8 N9 117.60(14) . . ?
C7 N8 Ni1 126.86(12) . . ?
N9 N8 Ni1 115.00(11) . . ?
C10 N9 N8 107.07(14) . . ?
N9 C10 N11 123.09(16) . . ?
N9 C10 S2 116.49(14) . . ?
N11 C10 S2 120.32(13) . . ?
C10 N11 C12 120.61(15) . . ?
C10 N11 Ni1 108.10(11) . . ?
C12 N11 Ni1 128.79(12) . . ?
N11 C12 C16 112.41(15) . . ?
N11 C12 C13 111.59(14) . . ?
C16 C12 C13 107.07(16) . . ?
N11 C12 H12 108.6 . . ?
C16 C12 H12 108.6 . . ?
C13 C12 H12 108.6 . . ?
C14 C13 C12 119.20(15) . . ?
C14 C13 C20 102.78(16) . . ?
C12 C13 C20 113.35(16) . . ?
C14 C13 H13 106.9 . . ?
C12 C13 H13 106.9 . . ?
C20 C13 H13 106.9 . . ?
N1 C14 C22 125.52(17) . . ?
N1 C14 C13 122.34(17) . . ?
C22 C14 C13 111.85(16) . . ?
C5 C15 H15A 109.5 . . ?
C5 C15 H15B 109.5 . . ?
H15A C15 H15B 109.5 . . ?
C5 C15 H15C 109.5 . . ?
H15A C15 H15C 109.5 . . ?
H15B C15 H15C 109.5 . . ?
C12 C16 H16A 109.5 . . ?
C12 C16 H16B 109.5 . . ?
H16A C16 H16B 109.5 . . ?
C12 C16 H16C 109.5 . . ?
H16A C16 H16C 109.5 . . ?
H16B C16 H16C 109.5 . . ?
C18 C17 C6 104.29(16) . . ?
C18 C17 H17A 110.9 . . ?
C6 C17 H17A 110.9 . . ?
C18 C17 H17B 110.9 . . ?
C6 C17 H17B 110.9 . . ?
H17A C17 H17B 108.9 . . ?
C17 C18 C19 103.95(16) . . ?
C17 C18 H18A 111.0 . . ?
C19 C18 H18A 111.0 . . ?
C17 C18 H18B 111.0 . . ?
C19 C18 H18B 111.0 . . ?
H18A C18 H18B 109.0 . . ?
C7 C19 C18 103.70(15) . . ?
C7 C19 H19A 111.0 . . ?
C18 C19 H19A 111.0 . . ?
C7 C19 H19B 111.0 . . ?
C18 C19 H19B 111.0 . . ?
H19A C19 H19B 109.0 . . ?
C21 C20 C13 105.75(17) . . ?
C21 C20 H20A 110.6 . . ?
C13 C20 H20A 110.6 . . ?
C21 C20 H20B 110.6 . . ?
C13 C20 H20B 110.6 . . ?
H20A C20 H20B 108.7 . . ?
C20 C21 C22 105.35(17) . . ?
C20 C21 H21A 110.7 . . ?
C22 C21 H21A 110.7 . . ?
C20 C21 H21B 110.7 . . ?
C22 C21 H21B 110.7 . . ?
H21A C21 H21B 108.8 . . ?
C14 C22 C21 104.40(17) . . ?
C14 C22 H22A 110.9 . . ?
C21 C22 H22A 110.9 . . ?
C14 C22 H22B 110.9 . . ?
C21 C22 H22B 110.9 . . ?
H22A C22 H22B 108.9 . . ?
C24 C23 S1 109.46(17) . . ?
C24 C23 H23A 109.8 . . ?
S1 C23 H23A 109.8 . . ?
C24 C23 H23B 109.8 . . ?
S1 C23 H23B 109.8 . . ?
H23A C23 H23B 108.2 . . ?
C23 C24 H24A 109.5 . . ?
C23 C24 H24B 109.5 . . ?
H24A C24 H24B 109.5 . . ?
C23 C24 H24C 109.5 . . ?
H24A C24 H24C 109.5 . . ?
H24B C24 H24C 109.5 . . ?
C26 C25 S2 113.78(17) . . ?
C26 C25 H25A 108.8 . . ?
S2 C25 H25A 108.8 . . ?
C26 C25 H25B 108.8 . . ?
S2 C25 H25B 108.8 . . ?
H25A C25 H25B 107.7 . . ?
C25 C26 H26A 109.5 . . ?
C25 C26 H26B 109.5 . . ?
H26A C26 H26B 109.5 . . ?
C25 C26 H26C 109.5 . . ?
H26A C26 H26C 109.5 . . ?
H26B C26 H26C 109.5 . . ?
N34 C33 C45 125.60(16) . . ?
N34 C33 C32 122.83(16) . . ?
C45 C33 C32 111.37(15) . . ?
C33 N34 N35 116.72(14) . . ?
C33 N34 Ni2 127.30(12) . . ?
N35 N34 Ni2 115.16(11) . . ?
C36 N35 N34 107.37(14) . . ?
N35 C36 N37 122.98(16) . . ?
N35 C36 S4 114.85(13) . . ?
N37 C36 S4 122.13(14) . . ?
C36 N37 C38 121.24(14) . . ?
C36 N37 Ni2 108.30(11) . . ?
C38 N37 Ni2 127.99(11) . . ?
N37 C38 C42 112.93(15) . . ?
N37 C38 C39 111.78(14) . . ?
C42 C38 C39 106.45(15) . . ?
N37 C38 H38 108.5 . . ?
C42 C38 H38 108.5 . . ?
C39 C38 H38 108.5 . . ?
C40 C39 C38 118.61(15) . . ?
C40 C39 C46 103.11(15) . . ?
C38 C39 C46 113.20(15) . . ?
C40 C39 H39 107.1 . . ?
C38 C39 H39 107.1 . . ?
C46 C39 H39 107.1 . . ?
N27 C40 C48 125.56(17) . . ?
N27 C40 C39 122.05(16) . . ?
C48 C40 C39 112.09(16) . . ?
C31 C41 H41A 109.5 . . ?
C31 C41 H41B 109.5 . . ?
H41A C41 H41B 109.5 . . ?
C31 C41 H41C 109.5 . . ?
H41A C41 H41C 109.5 . . ?
H41B C41 H41C 109.5 . . ?
C38 C42 H42A 109.5 . . ?
C38 C42 H42B 109.5 . . ?
H42A C42 H42B 109.5 . . ?
C38 C42 H42C 109.5 . . ?
H42A C42 H42C 109.5 . . ?
H42B C42 H42C 109.5 . . ?
C44 C43 C32 104.57(15) . . ?
C44 C43 H43A 110.8 . . ?
C32 C43 H43A 110.8 . . ?
C44 C43 H43B 110.8 . . ?
C32 C43 H43B 110.8 . . ?
H43A C43 H43B 108.9 . . ?
C43 C44 C45 104.31(15) . . ?
C43 C44 H44A 110.9 . . ?
C45 C44 H44A 110.9 . . ?
C43 C44 H44B 110.9 . . ?
C45 C44 H44B 110.9 . . ?
H44A C44 H44B 108.9 . . ?
C33 C45 C44 104.08(15) . . ?
C33 C45 H45A 110.9 . . ?
C44 C45 H45A 110.9 . . ?
C33 C45 H45B 110.9 . . ?
C44 C45 H45B 110.9 . . ?
H45A C45 H45B 109.0 . . ?
C47 C46 C39 105.92(16) . . ?
C47 C46 H46A 110.6 . . ?
C39 C46 H46A 110.6 . . ?
C47 C46 H46B 110.6 . . ?
C39 C46 H46B 110.6 . . ?
H46A C46 H46B 108.7 . . ?
C46 C47 C48 105.66(16) . . ?
C46 C47 H47A 110.6 . . ?
C48 C47 H47A 110.6 . . ?
C46 C47 H47B 110.6 . . ?
C48 C47 H47B 110.6 . . ?
H47A C47 H47B 108.7 . . ?
C40 C48 C47 104.71(16) . . ?
C40 C48 H48A 110.8 . . ?
C47 C48 H48A 110.8 . . ?
C40 C48 H48B 110.8 . . ?
C47 C48 H48B 110.8 . . ?
H48A C48 H48B 108.9 . . ?
C50 C49 S3 108.67(18) . . ?
C50 C49 H49A 110.0 . . ?
S3 C49 H49A 110.0 . . ?
C50 C49 H49B 110.0 . . ?
S3 C49 H49B 110.0 . . ?
H49A C49 H49B 108.3 . . ?
N27 Ni2 N34 167.27(6) . . ?
N27 Ni2 N30 83.19(6) . . ?
N34 Ni2 N30 95.98(6) . . ?
N27 Ni2 N37 96.48(6) . . ?
N34 Ni2 N37 83.36(6) . . ?
N30 Ni2 N37 175.52(7) . . ?
C29 S3 C49 102.60(10) . . ?
C36 S4 C51 101.97(9) . . ?
C40 N27 N28 116.76(15) . . ?
C40 N27 Ni2 127.17(12) . . ?
N28 N27 Ni2 115.62(11) . . ?
C29 N28 N27 106.93(14) . . ?
N28 C29 N30 123.03(16) . . ?
N28 C29 S3 115.18(13) . . ?
N30 C29 S3 121.79(14) . . ?
C29 N30 C31 120.90(14) . . ?
C29 N30 Ni2 108.74(12) . . ?
C31 N30 Ni2 129.03(11) . . ?
N30 C31 C41 112.79(16) . . ?
N30 C31 C32 112.93(14) . . ?
C41 C31 C32 106.47(16) . . ?
N30 C31 H31 108.2 . . ?
C41 C31 H31 108.2 . . ?
C32 C31 H31 108.2 . . ?
C33 C32 C43 102.65(15) . . ?
C33 C32 C31 119.82(15) . . ?
C43 C32 C31 113.25(15) . . ?
C33 C32 H32 106.8 . . ?
C43 C32 H32 106.8 . . ?
C31 C32 H32 106.8 . . ?
C49 C50 H50A 109.5 . . ?
C49 C50 H50B 109.5 . . ?
H50A C50 H50B 109.5 . . ?
C49 C50 H50C 109.5 . . ?
H50A C50 H50C 109.5 . . ?
H50B C50 H50C 109.5 . . ?
C52 C51 S4 110.16(16) . . ?
C52 C51 H51A 109.6 . . ?
S4 C51 H51A 109.6 . . ?
C52 C51 H51B 109.6 . . ?
S4 C51 H51B 109.6 . . ?
H51A C51 H51B 108.1 . . ?
C51 C52 H52A 109.5 . . ?
C51 C52 H52B 109.5 . . ?
H52A C52 H52B 109.5 . . ?
C51 C52 H52C 109.5 . . ?
H52A C52 H52C 109.5 . . ?
H52B C52 H52C 109.5 . . ?

loop_
_geom_bond_atom_site_label_1
_geom_bond_atom_site_label_2
_geom_bond_distance
_geom_bond_site_symmetry_2
_geom_bond_publ_flag
Ni1 N1 1.8476(15) . ?
Ni1 N8 1.8535(15) . ?
Ni1 N4 1.8729(14) . ?
Ni1 N11 1.8767(14) . ?
S1 C3 1.7717(18) . ?
S1 C23 1.815(2) . ?
S2 C10 1.7709(18) . ?
S2 C25 1.798(2) . ?
N1 C14 1.282(2) . ?
N1 N2 1.396(2) . ?
N2 C3 1.322(2) . ?
C3 N4 1.340(2) . ?
N4 C5 1.468(2) . ?
C5 C6 1.534(2) . ?
C5 C15 1.534(3) . ?
C5 H5 1.0000 . ?
C6 C7 1.503(2) . ?
C6 C17 1.537(3) . ?
C6 H6 1.0000 . ?
C7 N8 1.282(2) . ?
C7 C19 1.498(2) . ?
N8 N9 1.4028(19) . ?
N9 C10 1.322(2) . ?
C10 N11 1.339(2) . ?
N11 C12 1.470(2) . ?
C12 C16 1.532(3) . ?
C12 C13 1.536(3) . ?
C12 H12 1.0000 . ?
C13 C14 1.503(3) . ?
C13 C20 1.537(3) . ?
C13 H13 1.0000 . ?
C14 C22 1.494(3) . ?
C15 H15A 0.9800 . ?
C15 H15B 0.9800 . ?
C15 H15C 0.9800 . ?
C16 H16A 0.9800 . ?
C16 H16B 0.9800 . ?
C16 H16C 0.9800 . ?
C17 C18 1.528(3) . ?
C17 H17A 0.9900 . ?
C17 H17B 0.9900 . ?
C18 C19 1.530(3) . ?
C18 H18A 0.9900 . ?
C18 H18B 0.9900 . ?
C19 H19A 0.9900 . ?
C19 H19B 0.9900 . ?
C20 C21 1.522(3) . ?
C20 H20A 0.9900 . ?
C20 H20B 0.9900 . ?
C21 C22 1.531(3) . ?
C21 H21A 0.9900 . ?
C21 H21B 0.9900 . ?
C22 H22A 0.9900 . ?
C22 H22B 0.9900 . ?
C23 C24 1.523(3) . ?
C23 H23A 0.9900 . ?
C23 H23B 0.9900 . ?
C24 H24A 0.9800 . ?
C24 H24B 0.9800 . ?
C24 H24C 0.9800 . ?
C25 C26 1.498(3) . ?
C25 H25A 0.9900 . ?
C25 H25B 0.9900 . ?
C26 H26A 0.9800 . ?
C26 H26B 0.9800 . ?
C26 H26C 0.9800 . ?
C33 N34 1.281(2) . ?
C33 C45 1.495(2) . ?
C33 C32 1.497(2) . ?
N34 N35 1.4023(19) . ?
N34 Ni2 1.8513(14) . ?
N35 C36 1.325(2) . ?
C36 N37 1.337(2) . ?
C36 S4 1.7716(18) . ?
N37 C38 1.474(2) . ?
N37 Ni2 1.8820(14) . ?
C38 C42 1.535(2) . ?
C38 C39 1.537(2) . ?
C38 H38 1.0000 . ?
C39 C40 1.503(2) . ?
C39 C46 1.539(3) . ?
C39 H39 1.0000 . ?
C40 N27 1.282(2) . ?
C40 C48 1.492(2) . ?
C41 C31 1.531(3) . ?
C41 H41A 0.9800 . ?
C41 H41B 0.9800 . ?
C41 H41C 0.9800 . ?
C42 H42A 0.9800 . ?
C42 H42B 0.9800 . ?
C42 H42C 0.9800 . ?
C43 C44 1.526(3) . ?
C43 C32 1.533(3) . ?
C43 H43A 0.9900 . ?
C43 H43B 0.9900 . ?
C44 C45 1.530(3) . ?
C44 H44A 0.9900 . ?
C44 H44B 0.9900 . ?
C45 H45A 0.9900 . ?
C45 H45B 0.9900 . ?
C46 C47 1.530(3) . ?
C46 H46A 0.9900 . ?
C46 H46B 0.9900 . ?
C47 C48 1.531(3) . ?
C47 H47A 0.9900 . ?
C47 H47B 0.9900 . ?
C48 H48A 0.9900 . ?
C48 H48B 0.9900 . ?
C49 C50 1.519(3) . ?
C49 S3 1.811(2) . ?
C49 H49A 0.9900 . ?
C49 H49B 0.9900 . ?
Ni2 N27 1.8493(15) . ?
Ni2 N30 1.8757(14) . ?
S3 C29 1.7716(18) . ?
S4 C51 1.808(2) . ?
N27 N28 1.4022(19) . ?
N28 C29 1.325(2) . ?
C29 N30 1.338(2) . ?
N30 C31 1.466(2) . ?
C31 C32 1.534(2) . ?
C31 H31 1.0000 . ?
C32 H32 1.0000 . ?
C50 H50A 0.9800 . ?
C50 H50B 0.9800 . ?
C50 H50C 0.9800 . ?
C51 C52 1.503(3) . ?
C51 H51A 0.9900 . ?
C51 H51B 0.9900 . ?
C52 H52A 0.9800 . ?
C52 H52B 0.9800 . ?
C52 H52C 0.9800 . ?

loop_
_geom_hbond_atom_site_label_D
_geom_hbond_atom_site_label_H
_geom_hbond_atom_site_label_A
_geom_hbond_distance_DH
_geom_hbond_distance_HA
_geom_hbond_distance_DA
_geom_hbond_angle_DHA
_geom_hbond_site_symmetry_A
C15 H15B S1 0.98 2.54 3.221(2) 126.3 .
C16 H16B S2 0.98 2.56 3.206(2) 123.8 .
C41 H41B S3 0.98 2.54 3.213(2) 125.5 .
C42 H42A S2 0.98 3.02 4.000(2) 173.6 2_766
C42 H42B S4 0.98 2.50 3.188(2) 127.3 .

loop_
_geom_torsion_atom_site_label_1
_geom_torsion_atom_site_label_2
_geom_torsion_atom_site_label_3
_geom_torsion_atom_site_label_4
_geom_torsion
_geom_torsion_site_symmetry_1
_geom_torsion_site_symmetry_2
_geom_torsion_site_symmetry_3
_geom_torsion_site_symmetry_4
_geom_torsion_publ_flag
N8 Ni1 N1 C14 -97.2(3) . . . . ?
N4 Ni1 N1 C14 174.17(17) . . . . ?
N11 Ni1 N1 C14 -10.09(17) . . . . ?
N8 Ni1 N1 N2 73.9(3) . . . . ?
N4 Ni1 N1 N2 -14.79(12) . . . . ?
N11 Ni1 N1 N2 160.95(12) . . . . ?
C14 N1 N2 C3 -176.86(16) . . . . ?
Ni1 N1 N2 C3 11.17(18) . . . . ?
N1 N2 C3 N4 1.6(2) . . . . ?
N1 N2 C3 S1 -178.02(12) . . . . ?
C23 S1 C3 N2 -6.16(17) . . . . ?
C23 S1 C3 N4 174.19(16) . . . . ?
N2 C3 N4 C5 179.50(16) . . . . ?
S1 C3 N4 C5 -0.9(2) . . . . ?
N2 C3 N4 Ni1 -12.9(2) . . . . ?
S1 C3 N4 Ni1 166.71(10) . . . . ?
N1 Ni1 N4 C3 14.21(12) . . . . ?
N8 Ni1 N4 C3 -152.73(12) . . . . ?
N1 Ni1 N4 C5 -179.32(15) . . . . ?
N8 Ni1 N4 C5 13.75(15) . . . . ?
C3 N4 C5 C6 173.05(16) . . . . ?
Ni1 N4 C5 C6 8.1(2) . . . . ?
C3 N4 C5 C15 -67.1(2) . . . . ?
Ni1 N4 C5 C15 127.99(15) . . . . ?
N4 C5 C6 C7 -38.3(2) . . . . ?
C15 C5 C6 C7 -161.50(16) . . . . ?
N4 C5 C6 C17 -159.23(15) . . . . ?
C15 C5 C6 C17 77.6(2) . . . . ?
C5 C6 C7 N8 44.3(2) . . . . ?
C17 C6 C7 N8 170.70(17) . . . . ?
C5 C6 C7 C19 -141.23(17) . . . . ?
C17 C6 C7 C19 -14.9(2) . . . . ?
C19 C7 N8 N9 1.0(3) . . . . ?
C6 C7 N8 N9 174.58(15) . . . . ?
C19 C7 N8 Ni1 172.08(14) . . . . ?
C6 C7 N8 Ni1 -14.3(2) . . . . ?
N1 Ni1 N8 C7 -98.5(3) . . . . ?
N4 Ni1 N8 C7 -11.38(16) . . . . ?
N11 Ni1 N8 C7 172.90(16) . . . . ?
N1 Ni1 N8 N9 72.8(3) . . . . ?
N4 Ni1 N8 N9 159.91(12) . . . . ?
N11 Ni1 N8 N9 -15.81(12) . . . . ?
C7 N8 N9 C10 -177.05(16) . . . . ?
Ni1 N8 N9 C10 10.80(18) . . . . ?
N8 N9 C10 N11 4.1(2) . . . . ?
N8 N9 C10 S2 -172.43(12) . . . . ?
C25 S2 C10 N9 -8.03(17) . . . . ?
C25 S2 C10 N11 175.36(16) . . . . ?
N9 C10 N11 C12 -179.75(17) . . . . ?
S2 C10 N11 C12 -3.4(2) . . . . ?
N9 C10 N11 Ni1 -16.2(2) . . . . ?
S2 C10 N11 Ni1 160.19(10) . . . . ?
N1 Ni1 N11 C10 -150.63(13) . . . . ?
N8 Ni1 N11 C10 16.30(12) . . . . ?
N1 Ni1 N11 C12 11.17(16) . . . . ?
N8 Ni1 N11 C12 178.10(16) . . . . ?
C10 N11 C12 C16 -68.7(2) . . . . ?
Ni1 N11 C12 C16 131.52(15) . . . . ?
C10 N11 C12 C13 171.03(16) . . . . ?
Ni1 N11 C12 C13 11.2(2) . . . . ?
N11 C12 C13 C14 -40.2(2) . . . . ?
C16 C12 C13 C14 -163.61(16) . . . . ?
N11 C12 C13 C20 -161.36(16) . . . . ?
C16 C12 C13 C20 75.2(2) . . . . ?
N2 N1 C14 C22 0.5(3) . . . . ?
Ni1 N1 C14 C22 171.48(15) . . . . ?
N2 N1 C14 C13 173.84(16) . . . . ?
Ni1 N1 C14 C13 -15.2(3) . . . . ?
C12 C13 C14 N1 45.5(3) . . . . ?
C20 C13 C14 N1 171.79(18) . . . . ?
C12 C13 C14 C22 -140.40(18) . . . . ?
C20 C13 C14 C22 -14.1(2) . . . . ?
C7 C6 C17 C18 32.4(2) . . . . ?
C5 C6 C17 C18 162.73(16) . . . . ?
C6 C17 C18 C19 -38.6(2) . . . . ?
N8 C7 C19 C18 165.67(18) . . . . ?
C6 C7 C19 C18 -8.5(2) . . . . ?
C17 C18 C19 C7 28.7(2) . . . . ?
C14 C13 C20 C21 28.0(2) . . . . ?
C12 C13 C20 C21 157.97(17) . . . . ?
C13 C20 C21 C22 -32.1(2) . . . . ?
N1 C14 C22 C21 168.70(19) . . . . ?
C13 C14 C22 C21 -5.2(2) . . . . ?
C20 C21 C22 C14 22.7(2) . . . . ?
C3 S1 C23 C24 -162.41(16) . . . . ?
C10 S2 C25 C26 -79.51(17) . . . . ?
C45 C33 N34 N35 -0.8(3) . . . . ?
C32 C33 N34 N35 173.64(15) . . . . ?
C45 C33 N34 Ni2 168.28(14) . . . . ?
C32 C33 N34 Ni2 -17.3(3) . . . . ?
C33 N34 N35 C36 -179.98(16) . . . . ?
Ni2 N34 N35 C36 9.63(18) . . . . ?
N34 N35 C36 N37 3.6(2) . . . . ?
N34 N35 C36 S4 -174.23(12) . . . . ?
N35 C36 N37 C38 -177.89(16) . . . . ?
S4 C36 N37 C38 -0.2(2) . . . . ?
N35 C36 N37 Ni2 -14.4(2) . . . . ?
S4 C36 N37 Ni2 163.34(10) . . . . ?
C36 N37 C38 C42 -65.7(2) . . . . ?
Ni2 N37 C38 C42 134.24(14) . . . . ?
C36 N37 C38 C39 174.26(16) . . . . ?
Ni2 N37 C38 C39 14.2(2) . . . . ?
N37 C38 C39 C40 -42.9(2) . . . . ?
C42 C38 C39 C40 -166.61(16) . . . . ?
N37 C38 C39 C46 -163.87(16) . . . . ?
C42 C38 C39 C46 72.4(2) . . . . ?
C38 C39 C40 N27 46.4(2) . . . . ?
C46 C39 C40 N27 172.44(17) . . . . ?
C38 C39 C40 C48 -139.48(17) . . . . ?
C46 C39 C40 C48 -13.5(2) . . . . ?
C32 C43 C44 C45 -36.6(2) . . . . ?
N34 C33 C45 C44 168.57(18) . . . . ?
C32 C33 C45 C44 -6.4(2) . . . . ?
C43 C44 C45 C33 26.2(2) . . . . ?
C40 C39 C46 C47 26.1(2) . . . . ?
C38 C39 C46 C47 155.54(16) . . . . ?
C39 C46 C47 C48 -29.7(2) . . . . ?
N27 C40 C48 C47 169.35(18) . . . . ?
C39 C40 C48 C47 -4.5(2) . . . . ?
C46 C47 C48 C40 20.9(2) . . . . ?
C33 N34 Ni2 N27 -93.3(3) . . . . ?
N35 N34 Ni2 N27 75.9(3) . . . . ?
C33 N34 Ni2 N30 -7.70(16) . . . . ?
N35 N34 Ni2 N30 161.50(12) . . . . ?
C33 N34 Ni2 N37 176.76(16) . . . . ?
N35 N34 Ni2 N37 -14.04(12) . . . . ?
C36 N37 Ni2 N27 -152.67(12) . . . . ?
C38 N37 Ni2 N27 9.43(15) . . . . ?
C36 N37 Ni2 N34 14.52(12) . . . . ?
C38 N37 Ni2 N34 176.61(15) . . . . ?
C50 C49 S3 C29 -164.82(16) . . . . ?
N35 C36 S4 C51 -0.71(17) . . . . ?
N37 C36 S4 C51 -178.57(16) . . . . ?
C48 C40 N27 N28 -0.2(3) . . . . ?
C39 C40 N27 N28 173.10(16) . . . . ?
C48 C40 N27 Ni2 171.77(14) . . . . ?
C39 C40 N27 Ni2 -15.0(3) . . . . ?
N34 Ni2 N27 C40 -98.7(3) . . . . ?
N30 Ni2 N27 C40 174.28(16) . . . . ?
N37 Ni2 N27 C40 -10.22(17) . . . . ?
N34 Ni2 N27 N28 73.3(3) . . . . ?
N30 Ni2 N27 N28 -13.70(12) . . . . ?
N37 Ni2 N27 N28 161.80(12) . . . . ?
C40 N27 N28 C29 -177.06(16) . . . . ?
Ni2 N27 N28 C29 10.05(18) . . . . ?
N27 N28 C29 N30 2.1(2) . . . . ?
N27 N28 C29 S3 -177.98(12) . . . . ?
C49 S3 C29 N28 -7.83(17) . . . . ?
C49 S3 C29 N30 172.07(16) . . . . ?
N28 C29 N30 C31 179.47(17) . . . . ?
S3 C29 N30 C31 -0.4(2) . . . . ?
N28 C29 N30 Ni2 -12.6(2) . . . . ?
S3 C29 N30 Ni2 167.54(10) . . . . ?
N27 Ni2 N30 C29 13.44(12) . . . . ?
N34 Ni2 N30 C29 -153.77(12) . . . . ?
N27 Ni2 N30 C31 -179.89(16) . . . . ?
N34 Ni2 N30 C31 12.90(16) . . . . ?
C29 N30 C31 C41 -68.3(2) . . . . ?
Ni2 N30 C31 C41 126.44(16) . . . . ?
C29 N30 C31 C32 170.93(16) . . . . ?
Ni2 N30 C31 C32 5.7(2) . . . . ?
N34 C33 C32 C43 169.08(17) . . . . ?
C45 C33 C32 C43 -15.8(2) . . . . ?
N34 C33 C32 C31 42.6(3) . . . . ?
C45 C33 C32 C31 -142.31(17) . . . . ?
C44 C43 C32 C33 31.8(2) . . . . ?
C44 C43 C32 C31 162.44(16) . . . . ?
N30 C31 C32 C33 -34.0(2) . . . . ?
C41 C31 C32 C33 -158.29(17) . . . . ?
N30 C31 C32 C43 -155.38(16) . . . . ?
C41 C31 C32 C43 80.3(2) . . . . ?
C36 S4 C51 C52 167.40(17) . . . . ?
